data_2208642
loop_
_publ_author_name
'Madeleine Helliwell'
'You Yun'
'John A. Joule'

_publ_section_title
;
 The dipolar cycloaddition of methyl acrylate to
 1,5,6-trimethyl-3-oxidopyrazinium
;
_journal_coeditor_code JH2006
_journal_issue 4
_journal_name_full 'Acta Crystallographica Section E'
_journal_page_first o1293
_journal_page_last o1294
_journal_paper_doi 10.1107/S1600536806007501
_journal_volume 62
_journal_year 2006
_chemical_formula_iupac 'C11 H16 N2 O3'
_chemical_formula_moiety 'C11 H16 N2 O3'
_chemical_formula_sum 'C11 H16 N2 O3'
_chemical_formula_weight 224.26
_chemical_name_systematic
;
methyl
8-methyl-4-methylene-2-oxo-3,8-diazabicyclo[3.2.1]octane-6-exo-carboxylate
;
_space_group_IT_number 14
_symmetry_cell_setting monoclinic
_symmetry_space_group_name_Hall '-P 2ybc'
_symmetry_space_group_name_H-M 'P 1 21/c 1'
_atom_sites_solution_hydrogens geom
_atom_sites_solution_primary direct
_atom_sites_solution_secondary difmap
_cell_angle_alpha 90.00
_cell_angle_beta 102.23(8)
_cell_angle_gamma 90.00
_cell_formula_units_Z 4
_cell_length_a 9.818(10)
_cell_length_b 7.89(2)
_cell_length_c 14.80(3)
_cell_measurement_reflns_used 17414
_cell_measurement_temperature 293(2)
_cell_measurement_theta_max 24.97
_cell_measurement_theta_min 2.12
_cell_volume 1120(4)
_computing_cell_refinement 'DENZO (Otwinowski, 1988)'
_computing_data_collection 'MSC R-AXIS 11 Control (Molecular Structure Corporation, 1992)'
_computing_data_reduction 'DENZO (Otwinowski, 1988)'
_computing_molecular_graphics 'SHELXTL (Bruker, 2001)'
_computing_publication_material 'teXsan (Molecular Structure Corporation, 1995)'
_computing_structure_refinement 'SHELXL-97 (Sheldrick, 1997)'
_computing_structure_solution
;
SAPI91 (Fan, 1991)
;
_diffrn_ambient_temperature 293(2)
_diffrn_measured_fraction_theta_full 0.901
_diffrn_measured_fraction_theta_max 0.901
_diffrn_measurement_device 'Rigaku R-AXIS'
_diffrn_measurement_method '116 \\times 3\% \f'
_diffrn_radiation_monochromator graphite
_diffrn_radiation_source 'Rigaku rotating anode'
_diffrn_radiation_type MoK\a
_diffrn_radiation_wavelength 0.71069
_diffrn_reflns_av_R_equivalents 0.037
_diffrn_reflns_av_sigmaI/netI 0.0206
_diffrn_reflns_limit_h_max 11
_diffrn_reflns_limit_h_min 0
_diffrn_reflns_limit_k_max 9
_diffrn_reflns_limit_k_min 0
_diffrn_reflns_limit_l_max 16
_diffrn_reflns_limit_l_min -17
_diffrn_reflns_number 17414
_diffrn_reflns_theta_full 24.97
_diffrn_reflns_theta_max 24.97
_diffrn_reflns_theta_min 2.12
_diffrn_standards_decay_% 0.00
_diffrn_standards_interval_count 0
_diffrn_standards_number 0
_exptl_absorpt_coefficient_mu 0.098
_exptl_absorpt_correction_type none
_exptl_crystal_colour colourless
_exptl_crystal_density_diffrn 1.330
_exptl_crystal_density_method 'not measured'
_exptl_crystal_description plate
_exptl_crystal_F_000 480
_exptl_crystal_size_max 0.3
_exptl_crystal_size_mid 0.2
_exptl_crystal_size_min 0.1
_refine_diff_density_max 0.159
_refine_diff_density_min -0.128
_refine_ls_extinction_coef 0.037(6)
_refine_ls_extinction_expression Fc^*^=kFc[1+0.001xFc^2^\l^3^/sin(2\q)]^-1/4^
_refine_ls_extinction_method SHELXL
_refine_ls_goodness_of_fit_ref 1.029
_refine_ls_hydrogen_treatment refall
_refine_ls_matrix_type full
_refine_ls_number_parameters 210
_refine_ls_number_reflns 1767
_refine_ls_number_restraints 0
_refine_ls_restrained_S_all 1.029
_refine_ls_R_factor_all 0.0384
_refine_ls_R_factor_gt 0.0313
_refine_ls_shift/su_max 0.003
_refine_ls_shift/su_mean 0.000
_refine_ls_structure_factor_coef Fsqd
_refine_ls_weighting_details 'calc w=1/[\s^2^(Fo^2^)+(0.0555P)^2^+0.1608P] where P=(Fo^2^+2Fc^2^)/3'
_refine_ls_weighting_scheme calc
_refine_ls_wR_factor_gt 0.0847
_refine_ls_wR_factor_ref 0.0890
_reflns_number_gt 1516
_reflns_number_total 1767
_reflns_threshold_expression I>2\s(I)
_cod_data_source_file jh2006.cif
_cod_data_source_block 4
_cod_original_sg_symbol_H-M 'P 21/c'
_cod_database_code 2208642

loop_
_symmetry_equiv_pos_as_xyz
'x, y, z'
'-x, y+1/2, -z+1/2'
'-x, -y, -z'
'x, -y-1/2, z-1/2'

loop_
_atom_site_type_symbol
_atom_site_label
_atom_site_fract_x
_atom_site_fract_y
_atom_site_fract_z
_atom_site_U_iso_or_equiv
_atom_site_adp_type
_atom_site_calc_flag
_atom_site_occupancy
O O1 0.49890(11) 0.24550(13) 0.76055(8) 0.0498(3) Uani d 1
O O2 1.10556(10) 0.28198(14) 0.63198(8) 0.0523(3) Uani d 1
O O3 0.99596(11) 0.53179(13) 0.62400(8) 0.0519(3) Uani d 1
N N1 0.62845(13) 0.06832(15) 0.69294(8) 0.0394(3) Uani d 1
H H1 0.5847(18) -0.021(2) 0.7137(12) 0.058(5) Uiso d 1
N N2 0.67389(11) 0.32417(14) 0.57739(7) 0.0347(3) Uani d 1
C C1 0.58496(14) 0.22418(17) 0.71177(9) 0.0360(4) Uani d 1
C C2 0.65104(15) 0.36832(17) 0.66899(9) 0.0367(4) Uani d 1
H H2 0.5926(16) 0.469(2) 0.6655(10) 0.043(4) Uiso d 1
C C3 0.79972(16) 0.3988(2) 0.72487(11) 0.0446(4) Uani d 1
H H3A 0.8088(16) 0.369(2) 0.7904(13) 0.053(4) Uiso d 1
H H3B 0.8251(18) 0.517(2) 0.7213(12) 0.056(5) Uiso d 1
C C4 0.89119(14) 0.28417(18) 0.67810(10) 0.0370(4) Uani d 1
H H4 0.9360(14) 0.2009(19) 0.7184(10) 0.036(4) Uiso d 1
C C5 0.78439(13) 0.19369(16) 0.59858(9) 0.0336(3) Uani d 1
C C6 0.72950(14) 0.03561(16) 0.63962(9) 0.0348(3) Uani d 1
C C7 0.54837(17) 0.2728(2) 0.50992(11) 0.0467(4) Uani d 1
H H7A 0.4741(18) 0.362(2) 0.5114(11) 0.058(5) Uiso d 1
H H7B 0.5689(18) 0.261(2) 0.4480(14) 0.059(5) Uiso d 1
H H7C 0.5091(17) 0.160(2) 0.5271(12) 0.062(5) Uiso d 1
C C8 1.00029(14) 0.38310(19) 0.64213(9) 0.0386(4) Uani d 1
C C9 1.21255(18) 0.3595(3) 0.59168(15) 0.0615(5) Uani d 1
H H9A 1.1729(19) 0.391(2) 0.5257(15) 0.074(6) Uiso d 1
H H9B 1.250(2) 0.452(3) 0.6286(16) 0.079(6) Uiso d 1
H H9C 1.289(3) 0.273(3) 0.5965(16) 0.094(7) Uiso d 1
C C10 0.83963(18) 0.1504(2) 0.51235(11) 0.0470(4) Uani d 1
H H10A 0.8685(17) 0.257(2) 0.4818(12) 0.054(4) Uiso d 1
H H10B 0.9270(19) 0.078(2) 0.5311(12) 0.065(5) Uiso d 1
H H10C 0.7628(18) 0.087(2) 0.4651(13) 0.062(5) Uiso d 1
C C11 0.76950(18) -0.12241(19) 0.63052(12) 0.0500(4) Uani d 1
H H11A 0.8372(17) -0.147(2) 0.5951(12) 0.053(4) Uiso d 1
H H11B 0.7307(19) -0.215(2) 0.6613(13) 0.062(5) Uiso d 1

loop_
_atom_site_aniso_label
_atom_site_aniso_U_11
_atom_site_aniso_U_22
_atom_site_aniso_U_33
_atom_site_aniso_U_12
_atom_site_aniso_U_13
_atom_site_aniso_U_23
O1 0.0585(7) 0.0439(6) 0.0569(7) 0.0033(5) 0.0350(6) 0.0006(5)
O2 0.0375(6) 0.0560(7) 0.0653(7) 0.0066(5) 0.0154(5) 0.0031(5)
O3 0.0581(7) 0.0384(7) 0.0619(7) -0.0046(5) 0.0189(5) 0.0011(5)
N1 0.0489(7) 0.0294(7) 0.0450(7) 0.0020(5) 0.0215(6) 0.0055(5)
N2 0.0397(6) 0.0314(6) 0.0348(6) 0.0048(5) 0.0121(5) 0.0027(5)
C1 0.0410(8) 0.0336(8) 0.0358(7) 0.0041(6) 0.0138(6) 0.0006(6)
C2 0.0453(8) 0.0285(8) 0.0404(8) 0.0070(6) 0.0182(6) 0.0006(6)
C3 0.0544(9) 0.0413(9) 0.0417(9) -0.0064(7) 0.0184(7) -0.0105(7)
C4 0.0402(8) 0.0342(8) 0.0361(8) 0.0023(6) 0.0070(6) 0.0032(6)
C5 0.0379(8) 0.0292(7) 0.0359(7) 0.0036(5) 0.0127(6) -0.0010(5)
C6 0.0379(7) 0.0308(8) 0.0362(7) 0.0032(6) 0.0090(6) -0.0012(5)
C7 0.0453(9) 0.0505(10) 0.0425(9) 0.0030(7) 0.0052(7) 0.0063(7)
C8 0.0373(8) 0.0407(9) 0.0365(7) -0.0001(6) 0.0049(6) -0.0027(6)
C9 0.0384(9) 0.0866(15) 0.0620(12) -0.0051(10) 0.0164(8) -0.0053(11)
C10 0.0529(10) 0.0485(10) 0.0452(9) 0.0005(8) 0.0231(8) -0.0074(7)
C11 0.0575(10) 0.0318(9) 0.0642(10) 0.0053(7) 0.0212(8) -0.0024(7)

loop_
_atom_type_symbol
_atom_type_description
_atom_type_scat_dispersion_real
_atom_type_scat_dispersion_imag
_atom_type_scat_source
C C 0.0033 0.0016 'International Tables Vol C Tables 4.2.6.8 and 6.1.1.4'
H H 0.0000 0.0000 'International Tables Vol C Tables 4.2.6.8 and 6.1.1.4'
N N 0.0061 0.0033 'International Tables Vol C Tables 4.2.6.8 and 6.1.1.4'
O O 0.0106 0.0060 'International Tables Vol C Tables 4.2.6.8 and 6.1.1.4'

loop_
_geom_angle_atom_site_label_1
_geom_angle_atom_site_label_2
_geom_angle_atom_site_label_3
_geom_angle
C8 O2 C9 116.07(19)
C1 N1 C6 124.80(12)
C1 N1 H1 116.3(11)
C6 N1 H1 118.8(11)
C2 N2 C7 115.11(15)
C2 N2 C5 102.63(13)
C7 N2 C5 115.08(16)
O1 C1 N1 122.07(13)
O1 C1 C2 123.38(16)
N1 C1 C2 114.55(18)
N2 C2 C1 111.89(16)
N2 C2 C3 102.78(14)
C1 C2 C3 109.57(14)
N2 C2 H2 110.5(9)
C1 C2 H2 109.4(9)
C3 C2 H2 112.6(9)
C2 C3 C4 104.17(15)
C2 C3 H3A 111.8(9)
C4 C3 H3A 111.4(10)
C2 C3 H3B 110.2(10)
C4 C3 H3B 111.1(10)
H3A C3 H3B 108.2(14)
C8 C4 C3 112.36(19)
C8 C4 C5 112.40(16)
C3 C4 C5 104.07(15)
C8 C4 H4 108.4(8)
C3 C4 H4 111.5(9)
C5 C4 H4 108.0(9)
N2 C5 C10 110.64(14)
N2 C5 C6 110.23(16)
C10 C5 C6 111.47(16)
N2 C5 C4 100.71(16)
C10 C5 C4 115.36(15)
C6 C5 C4 107.89(16)
C11 C6 N1 119.13(14)
C11 C6 C5 126.09(18)
N1 C6 C5 114.77(15)
N2 C7 H7A 107.2(9)
N2 C7 H7B 110.5(10)
H7A C7 H7B 111.9(14)
N2 C7 H7C 112.1(10)
H7A C7 H7C 106.9(14)
H7B C7 H7C 108.2(14)
O3 C8 O2 123.22(16)
O3 C8 C4 126.06(14)
O2 C8 C4 110.72(19)
O2 C9 H9A 109.9(11)
O2 C9 H9B 108.4(13)
H9A C9 H9B 113.3(18)
O2 C9 H9C 106.3(13)
H9A C9 H9C 111.5(18)
H9B C9 H9C 107.1(18)
C5 C10 H10A 111.4(10)
C5 C10 H10B 109.0(10)
H10A C10 H10B 106.5(14)
C5 C10 H10C 109.5(10)
H10A C10 H10C 109.1(14)
H10B C10 H10C 111.3(14)
C6 C11 H11A 120.2(10)
C6 C11 H11B 120.1(11)
H11A C11 H11B 119.7(15)

loop_
_geom_bond_atom_site_label_1
_geom_bond_atom_site_label_2
_geom_bond_distance
O1 C1 1.234(2)
O2 C8 1.339(2)
O2 C9 1.448(3)
O3 C8 1.202(3)
N1 C1 1.349(3)
N1 C6 1.416(2)
N1 H1 0.913(18)
N2 C2 1.462(3)
N2 C7 1.469(3)
N2 C5 1.480(3)
C1 C2 1.513(3)
C2 C3 1.537(3)
C2 H2 0.972(16)
C3 C4 1.538(3)
C3 H3A 0.982(18)
C3 H3B 0.973(18)
C4 C8 1.510(3)
C4 C5 1.572(3)
C4 H4 0.932(15)
C5 C10 1.527(3)
C5 C6 1.534(3)
C6 C11 1.322(4)
C7 H7A 1.018(18)
C7 H7B 0.983(19)
C7 H7C 1.026(19)
C9 H9A 1.00(2)
C9 H9B 0.94(2)
C9 H9C 1.01(2)
C10 H10A 1.025(18)
C10 H10B 1.018(19)
C10 H10C 1.041(19)
C11 H11A 0.950(17)
C11 H11B 0.978(19)

loop_
_geom_hbond_atom_site_label_D
_geom_hbond_atom_site_label_H
_geom_hbond_atom_site_label_A
_geom_hbond_site_symmetry_A
_geom_hbond_distance_DH
_geom_hbond_distance_HA
_geom_hbond_distance_DA
_geom_hbond_angle_DHA
N1 H1 O1 2_646 0.913(18) 2.082(19) 2.980(6) 167.6(15)

loop_
_geom_torsion_atom_site_label_1
_geom_torsion_atom_site_label_2
_geom_torsion_atom_site_label_3
_geom_torsion_atom_site_label_4
_geom_torsion
C6 N1 C1 O1 -178.22(13)
C6 N1 C1 C2 1.3(2)
C7 N2 C2 C1 57.34(16)
C5 N2 C2 C1 -68.45(18)
C7 N2 C2 C3 174.81(12)
C5 N2 C2 C3 49.02(16)
O1 C1 C2 N2 -144.21(14)
N1 C1 C2 N2 36.25(18)
O1 C1 C2 C3 102.47(18)
N1 C1 C2 C3 -77.07(18)
N2 C2 C3 C4 -28.60(15)
C1 C2 C3 C4 90.5(2)
C2 C3 C4 C8 120.99(15)
C2 C3 C4 C5 -0.87(15)
C2 N2 C5 C10 -171.11(11)
C7 N2 C5 C10 63.08(18)
C2 N2 C5 C6 65.14(15)
C7 N2 C5 C6 -60.67(19)
C2 N2 C5 C4 -48.63(14)
C7 N2 C5 C4 -174.43(11)
C8 C4 C5 N2 -92.40(16)
C3 C4 C5 N2 29.43(13)
C8 C4 C5 C10 26.72(18)
C3 C4 C5 C10 148.56(14)
C8 C4 C5 C6 152.07(12)
C3 C4 C5 C6 -86.09(18)
C1 N1 C6 C11 176.04(14)
C1 N1 C6 C5 -2.9(2)
N2 C5 C6 C11 149.07(16)
C10 C5 C6 C11 25.8(2)
C4 C5 C6 C11 -101.83(19)
N2 C5 C6 N1 -32.04(17)
C10 C5 C6 N1 -155.31(13)
C4 C5 C6 N1 77.05(17)
C9 O2 C8 O3 -3.8(2)
C9 O2 C8 C4 175.82(13)
C3 C4 C8 O3 -22.0(2)
C5 C4 C8 O3 94.99(18)
C3 C4 C8 O2 158.37(13)
C5 C4 C8 O2 -84.64(16)
